data_4304024
loop_
_publ_author_name
'Mohamed Osman Awaleh'
'Fran\,cois Baril-Robert'
'Christian Reber'
'Antonella Badia'
'Fran\,cois Brisse'

_publ_contact_author_address
;
      Universit\'e de Montr\'eal
      D\'epartement de Chimie
      C.P. 6128, Succ. Centre-ville
      Montr\'eal, Qu\'ebec
      Canada, H3C 3J7
;
_publ_contact_author_email francois.brisse@umontreal.ca
_publ_contact_author_fax '+1 514 343 7586'
_publ_contact_author_name 'Dr Fran\,cois Brisse'
_publ_contact_author_phone '+1 514 343 2088'
_publ_section_title
;
Gold(I)-Dithioether Supramolecular Polymers: Synthesis, Characterization,
and Luminescence
;
_journal_name_full 'Inorganic Chemistry'
_journal_page_first 2964
_journal_page_last 2974
_journal_paper_doi 10.1021/ic701275k
_journal_volume 47
_journal_year 2008
_chemical_compound_source 'Synthesized by the authors. See text'
_chemical_formula_moiety 'C15 H16 Au2 Cl2 S2'
_chemical_formula_sum 'C15 H16 Au2 Cl2 S2'
_chemical_formula_weight 725.23
_chemical_name_systematic
; 
 ? 
;
_space_group_IT_number 15
_symmetry_cell_setting monoclinic
_symmetry_space_group_name_Hall '-C 2yc'
_symmetry_space_group_name_H-M 'C 1 2/c 1'
_atom_sites_solution_hydrogens geom
_atom_sites_solution_primary direct
_atom_sites_solution_secondary difmap
_audit_creation_method SHELXL-97
_cell_angle_alpha 90.00
_cell_angle_beta 91.04(3)
_cell_angle_gamma 90.00
_cell_formula_units_Z 4
_cell_length_a 21.353(9)
_cell_length_b 10.049(7)
_cell_length_c 8.346(3)
_cell_measurement_reflns_used 25
_cell_measurement_temperature 100(2)
_cell_measurement_theta_max 30.00
_cell_measurement_theta_min 15.00
_cell_volume 1790.6(16)
_computing_cell_refinement 'CAD4 Program (Nonius 1989)'
_computing_data_collection 'CAD4 Program (Nonius 1989)'
_computing_data_reduction 'Local Program'
_computing_molecular_graphics 'SHELXTL (Bruker, 1997)'
_computing_publication_material 'UdMX (local program)'
_computing_structure_refinement 'SHELXL97 (Sheldrick, 1997)'
_computing_structure_solution 'SHELXS97 (Sheldrick, 1997)'
_diffrn_ambient_temperature 100(2)
_diffrn_measured_fraction_theta_full 1.000
_diffrn_measured_fraction_theta_max 1.000
_diffrn_measurement_device_type Enraf-Nonius-CAD4
_diffrn_measurement_method \w/2\q
_diffrn_radiation_monochromator graphite
_diffrn_radiation_source 'X-ray sealed tube'
_diffrn_radiation_type MoK\a
_diffrn_radiation_wavelength 0.71073
_diffrn_reflns_av_R_equivalents 0.000
_diffrn_reflns_av_sigmaI/netI 0.0796
_diffrn_reflns_limit_h_max 26
_diffrn_reflns_limit_h_min -26
_diffrn_reflns_limit_k_max 12
_diffrn_reflns_limit_k_min -12
_diffrn_reflns_limit_l_max 10
_diffrn_reflns_limit_l_min -10
_diffrn_reflns_number 18564
_diffrn_reflns_theta_full 26.49
_diffrn_reflns_theta_max 26.49
_diffrn_reflns_theta_min 1.91
_diffrn_standards_decay_% -0.07
_diffrn_standards_interval_time 60
_diffrn_standards_number 5
_exptl_absorpt_coefficient_mu 16.889
_exptl_absorpt_correction_T_max 0.135
_exptl_absorpt_correction_T_min 0.047
_exptl_absorpt_correction_type analytical
_exptl_absorpt_process_details 'from crystal shape'
_exptl_crystal_colour orange
_exptl_crystal_density_diffrn 2.690
_exptl_crystal_density_method 'not measured'
_exptl_crystal_description block
_exptl_crystal_F_000 1320
_exptl_crystal_size_max 0.25
_exptl_crystal_size_mid 0.17
_exptl_crystal_size_min 0.12
_refine_diff_density_max 1.147
_refine_diff_density_min -2.065
_refine_diff_density_rms 0.198
_refine_ls_extinction_method none
_refine_ls_goodness_of_fit_ref 0.974
_refine_ls_hydrogen_treatment constr
_refine_ls_matrix_type full
_refine_ls_number_parameters 96
_refine_ls_number_reflns 1867
_refine_ls_number_restraints 0
_refine_ls_restrained_S_all 0.974
_refine_ls_R_factor_all 0.0747
_refine_ls_R_factor_gt 0.0363
_refine_ls_shift/su_max 0.000
_refine_ls_shift/su_mean 0.000
_refine_ls_structure_factor_coef Fsqd
_refine_ls_weighting_details 'calc w=1/[\s^2^(Fo^2^)+(0.0250P)^2^+0.0000P] where P=(Fo^2^+2Fc^2^)/3'
_refine_ls_weighting_scheme calc
_refine_ls_wR_factor_gt 0.0809
_refine_ls_wR_factor_ref 0.0843
_reflns_number_gt 1076
_reflns_number_total 1867
_reflns_threshold_expression I>2\s(I)
_cod_data_source_file ic701275k-file.007.cif
_cod_data_source_block Complex6
_cod_depositor_comments
;
The following automatic conversions were performed:
'_symmetry_cell_setting' value 'Monoclinic' changed to 'monoclinic'
according to '/home/saulius/struct/CIF-dictionaries/cif_core.dic'
dictionary named 'cif_core.dic' version 2.4.1 from
2010-06-29.

'_geom_angle_publ_flag' value 'Y' changed to 'y' according to
'/home/saulius/struct/CIF-dictionaries/cif_core.dic' dictionary named
'cif_core.dic' version 2.4.1 from 2010-06-29 (14
times).

'_geom_bond_publ_flag' value 'Y' changed to 'y' according to
'/home/saulius/struct/CIF-dictionaries/cif_core.dic' dictionary named
'cif_core.dic' version 2.4.1 from 2010-06-29 (12
times).

'_geom_torsion_publ_flag' value 'Y' changed to 'y' according to
'/home/saulius/struct/CIF-dictionaries/cif_core.dic' dictionary named
'cif_core.dic' version 2.4.1 from 2010-06-29 (15 times).

Automatic conversion script
Id: cif_fix_enum 1527 2010-12-29 10:47:43Z saulius 
;
_cod_database_code 4304024

loop_
_symmetry_equiv_pos_as_xyz
'x, y, z'
'-x, y, -z+1/2'
'x+1/2, y+1/2, z'
'-x+1/2, y+1/2, -z+1/2'
'-x, -y, -z'
'x, -y, z-1/2'
'-x+1/2, -y+1/2, -z'
'x+1/2, -y+1/2, z-1/2'

loop_
_atom_site_label
_atom_site_type_symbol
_atom_site_fract_x
_atom_site_fract_y
_atom_site_fract_z
_atom_site_U_iso_or_equiv
_atom_site_adp_type
_atom_site_occupancy
_atom_site_symmetry_multiplicity
_atom_site_calc_flag
_atom_site_refinement_flags
_atom_site_disorder_assembly
_atom_site_disorder_group
Au1 Au 0.08463(2) 0.68571(5) 0.25877(6) 0.05357(18) Uani 1 1 d . . .
Cl1 Cl 0.11822(15) 0.5681(4) 0.0463(4) 0.0677(9) Uani 1 1 d . . .
S1 S 0.05555(13) 0.8222(3) 0.4577(3) 0.0513(7) Uani 1 1 d . . .
C11 C 0.1274(5) 0.8841(12) 0.5468(14) 0.043(3) Uani 1 1 d . . .
C12 C 0.1366(7) 1.0157(16) 0.5411(17) 0.081(5) Uani 1 1 d . . .
H12 H 0.1059 1.0709 0.4967 0.097 Uiso 1 1 calc R . .
C13 C 0.1922(7) 1.0697(18) 0.6020(17) 0.090(5) Uani 1 1 d . . .
H13 H 0.1990 1.1610 0.5969 0.108 Uiso 1 1 calc R . .
C14 C 0.2352(6) 0.9913(15) 0.6670(17) 0.069(4) Uani 1 1 d . . .
H14 H 0.2713 1.0269 0.7140 0.083 Uiso 1 1 calc R . .
C15 C 0.2260(7) 0.8577(16) 0.664(2) 0.101(6) Uani 1 1 d . . .
H15 H 0.2573 0.8017 0.7036 0.121 Uiso 1 1 calc R . .
C16 C 0.1722(6) 0.8042(16) 0.6049(19) 0.093(5) Uani 1 1 d . . .
H16 H 0.1666 0.7124 0.6047 0.111 Uiso 1 1 calc R . .
C17 C 0.0242(5) 0.7194(11) 0.6186(13) 0.051(3) Uani 1 1 d . . .
H17A H -0.0094 0.6639 0.5763 0.062 Uiso 1 1 calc R . .
H17B H 0.0569 0.6615 0.6609 0.062 Uiso 1 1 calc R . .
C18 C 0.0000 0.8052(19) 0.7500 0.061(5) Uani 1 2 d S . .
H18A H -0.0333 0.8618 0.7086 0.073 Uiso 0.50 1 calc PR . .
H18B H 0.0333 0.8618 0.7914 0.073 Uiso 0.50 1 calc PR . .

loop_
_atom_site_aniso_label
_atom_site_aniso_U_11
_atom_site_aniso_U_22
_atom_site_aniso_U_33
_atom_site_aniso_U_23
_atom_site_aniso_U_13
_atom_site_aniso_U_12
Au1 0.0564(3) 0.0507(3) 0.0532(3) -0.0044(3) -0.0116(2) 0.0042(3)
Cl1 0.070(2) 0.064(2) 0.068(2) -0.017(2) -0.0068(17) 0.008(2)
S1 0.0483(17) 0.0505(19) 0.0548(17) -0.0004(18) -0.0074(13) 0.0011(18)
C11 0.039(7) 0.033(7) 0.055(8) -0.001(6) 0.002(6) 0.003(6)
C12 0.077(11) 0.082(13) 0.083(11) 0.006(9) -0.020(8) 0.017(9)
C13 0.084(11) 0.077(12) 0.108(12) -0.013(11) -0.026(10) -0.031(10)
C14 0.045(8) 0.061(10) 0.100(11) -0.018(8) -0.015(8) -0.014(7)
C15 0.066(10) 0.065(12) 0.168(17) 0.025(11) -0.059(11) 0.003(9)
C16 0.078(10) 0.059(10) 0.139(14) 0.022(11) -0.053(10) -0.012(10)
C17 0.047(7) 0.041(8) 0.066(8) 0.000(6) -0.010(6) -0.006(6)
C18 0.051(10) 0.077(14) 0.054(10) 0.000 0.001(8) 0.000

loop_
_atom_type_symbol
_atom_type_description
_atom_type_scat_dispersion_real
_atom_type_scat_dispersion_imag
_atom_type_scat_source
C C 0.0033 0.0016 'International Tables Vol C Tables 4.2.6.8 and 6.1.1.4'
H H 0.0000 0.0000 'International Tables Vol C Tables 4.2.6.8 and 6.1.1.4'
S S 0.1246 0.1234 'International Tables Vol C Tables 4.2.6.8 and 6.1.1.4'
Cl Cl 0.1484 0.1585 'International Tables Vol C Tables 4.2.6.8 and 6.1.1.4'
Au Au -2.0133 8.8022 'International Tables Vol C Tables 4.2.6.8 and 6.1.1.4'

loop_
_geom_angle_atom_site_label_1
_geom_angle_atom_site_label_2
_geom_angle_atom_site_label_3
_geom_angle_site_symmetry_1
_geom_angle_site_symmetry_2
_geom_angle_site_symmetry_3
_geom_angle
_geom_angle_publ_flag
S1 AU1 CL1 . . . 173.87(13) y
C11 S1 C17 . . . 102.2(5) y
C11 S1 AU1 . . . 105.7(4) y
C17 S1 AU1 . . . 107.9(4) y
C16 C11 C12 . . . 120.2(12) y
C16 C11 S1 . . . 122.8(10) y
C12 C11 S1 . . . 116.8(10) y
C11 C12 C13 . . . 119.8(14) y
C11 C12 H12 . . . 120.1 ?
C13 C12 H12 . . . 120.1 ?
C14 C13 C12 . . . 120.0(16) y
C14 C13 H13 . . . 120 ?
C12 C13 H13 . . . 120 ?
C13 C14 C15 . . . 118.9(14) y
C13 C14 H14 . . . 120.5 ?
C15 C14 H14 . . . 120.5 ?
C16 C15 C14 . . . 121.4(14) y
C16 C15 H15 . . . 119.3 ?
C14 C15 H15 . . . 119.3 ?
C11 C16 C15 . . . 119.5(15) y
C11 C16 H16 . . . 120.3 ?
C15 C16 H16 . . . 120.3 ?
C18 C17 S1 . . . 110.4(9) y
C18 C17 H17A . . . 109.6 ?
S1 C17 H17A . . . 109.6 ?
C18 C17 H17B . . . 109.6 ?
S1 C17 H17B . . . 109.6 ?
H17A C17 H17B . . . 108.1 ?
C17 C18 C17 . . 2_556 109.50(15) y
C17 C18 H18A . . . 109.8 ?
C17 C18 H18A 2_556 . . 109.8 ?
C17 C18 H18B . . . 109.8 ?
C17 C18 H18B 2_556 . . 109.8 ?
H18A C18 H18B . . . 108.2 ?

loop_
_geom_bond_atom_site_label_1
_geom_bond_atom_site_label_2
_geom_bond_site_symmetry_1
_geom_bond_site_symmetry_2
_geom_bond_distance
_geom_bond_publ_flag
Au1 S1 . . 2.250(3) y
Au1 Cl1 . . 2.259(3) y
S1 C11 . . 1.803(12) y
S1 C17 . . 1.830(11) y
C11 C16 . . 1.333(18) y
C11 C12 . . 1.34(2) y
C12 C13 . . 1.395(18) y
C12 H12 . . 0.93 ?
C13 C14 . . 1.32(2) y
C13 H13 . . 0.93 ?
C14 C15 . . 1.357(17) y
C14 H14 . . 0.93 ?
C15 C16 . . 1.373(18) y
C15 H15 . . 0.93 ?
C16 H16 . . 0.93 ?
C17 C18 . . 1.495(14) y
C17 H17a . . 0.97 ?
C17 H17b . . 0.97 ?
C18 C17 . 2_556 1.495(14) y
C18 H18a . . 0.97 ?
C18 H18b . . 0.97 ?

loop_
_geom_torsion_atom_site_label_1
_geom_torsion_atom_site_label_2
_geom_torsion_atom_site_label_3
_geom_torsion_atom_site_label_4
_geom_torsion_site_symmetry_1
_geom_torsion_site_symmetry_2
_geom_torsion_site_symmetry_3
_geom_torsion_site_symmetry_4
_geom_torsion
_geom_torsion_publ_flag
C17 S1 C11 C16 . . . . 56.6(12) y
AU1 S1 C11 C16 . . . . -56.1(12) y
C17 S1 C11 C12 . . . . -128.6(10) y
AU1 S1 C11 C12 . . . . 118.6(10) y
C16 C11 C12 C13 . . . . -3(2) y
S1 C11 C12 C13 . . . . -177.5(11) y
C11 C12 C13 C14 . . . . -1(2) y
C12 C13 C14 C15 . . . . 4(3) y
C13 C14 C15 C16 . . . . -4(3) y
C12 C11 C16 C15 . . . . 3(2) y
S1 C11 C16 C15 . . . . 177.3(12) y
C14 C15 C16 C11 . . . . 1(3) y
C11 S1 C17 C18 . . . . 72.7(7) y
AU1 S1 C17 C18 . . . . -176.1(5) y
S1 C17 C18 C17 . . . 2_556 -178.9(8) y
